data_4515869
loop_
_publ_author_name
'McCready, Matthew S.'
'Puddephatt, Richard J.'

_publ_section_title
;
 Supramolecular Organoplatinum(IV) Chemistry: Dimers and Polymers Formed
 by Intermolecular Hydrogen Bonding.
;
_journal_issue 10
_journal_name_full 'ACS omega'
_journal_page_first 13621
_journal_page_last 13629
_journal_paper_doi 10.1021/acsomega.8b01860
_journal_volume 3
_journal_year 2018
_chemical_formula_moiety 'C21 H23 Br N4 Pt'
_chemical_formula_sum 'C21 H23 Br N4 Pt'
_chemical_formula_weight 606.43
_space_group_IT_number 14
_space_group_name_Hall '-P 2ybc'
_space_group_name_H-M_alt 'P 1 21/c 1'
_symmetry_cell_setting monoclinic
_symmetry_space_group_name_Hall '-P 2ybc'
_symmetry_space_group_name_H-M 'P 1 21/c 1'
_atom_sites_solution_hydrogens geom
_atom_sites_solution_primary direct
_atom_sites_solution_secondary difmap
_audit_creation_method SHELXL-97
_cell_angle_alpha 90.00
_cell_angle_beta 92.263(4)
_cell_angle_gamma 90.00
_cell_formula_units_Z 4
_cell_length_a 18.083(3)
_cell_length_b 12.964(2)
_cell_length_c 8.3848(14)
_cell_measurement_reflns_used 4340
_cell_measurement_temperature 150(2)
_cell_measurement_theta_max 27.13
_cell_measurement_theta_min 1.93
_cell_volume 1964.1(6)
_computing_cell_refinement 'Bruker SAINT'
_computing_data_collection 'Bruker APEX2'
_computing_data_reduction 'Bruker SAINT'
_computing_molecular_graphics 'Bruker SHELXTL'
_computing_publication_material 'Bruker SHELXTL'
_computing_structure_refinement 'SHELXL-97 (Sheldrick, 2008)'
_computing_structure_solution 'SHELXS-97 (Sheldrick, 2008)'
_diffrn_ambient_temperature 150(2)
_diffrn_measured_fraction_theta_full 0.997
_diffrn_measured_fraction_theta_max 0.997
_diffrn_measurement_device_type 'Bruker APEX-II CCD'
_diffrn_measurement_method '\f and \w scans'
_diffrn_radiation_monochromator graphite
_diffrn_radiation_source 'fine-focus sealed tube'
_diffrn_radiation_type MoK\a
_diffrn_radiation_wavelength 0.71073
_diffrn_reflns_av_R_equivalents 0.1270
_diffrn_reflns_av_sigmaI/netI 0.0895
_diffrn_reflns_limit_h_max 23
_diffrn_reflns_limit_h_min -22
_diffrn_reflns_limit_k_max 16
_diffrn_reflns_limit_k_min -16
_diffrn_reflns_limit_l_max 10
_diffrn_reflns_limit_l_min -10
_diffrn_reflns_number 30604
_diffrn_reflns_theta_full 27.13
_diffrn_reflns_theta_max 27.13
_diffrn_reflns_theta_min 1.93
_exptl_absorpt_coefficient_mu 9.192
_exptl_absorpt_correction_T_max 0.8744
_exptl_absorpt_correction_T_min 0.6464
_exptl_absorpt_correction_type multi-scan
_exptl_absorpt_process_details 'SADABS (Bruker, 2006)'
_exptl_crystal_colour orange
_exptl_crystal_density_diffrn 2.051
_exptl_crystal_density_method 'not measured'
_exptl_crystal_description needle
_exptl_crystal_F_000 1160
_exptl_crystal_size_max 0.05
_exptl_crystal_size_mid 0.03
_exptl_crystal_size_min 0.02
_refine_diff_density_max 0.949
_refine_diff_density_min -1.706
_refine_diff_density_rms 0.238
_refine_ls_extinction_method none
_refine_ls_goodness_of_fit_ref 1.018
_refine_ls_hydrogen_treatment constr
_refine_ls_matrix_type full
_refine_ls_number_parameters 244
_refine_ls_number_reflns 4340
_refine_ls_number_restraints 0
_refine_ls_restrained_S_all 1.018
_refine_ls_R_factor_all 0.0873
_refine_ls_R_factor_gt 0.0454
_refine_ls_shift/su_max 0.001
_refine_ls_shift/su_mean 0.000
_refine_ls_structure_factor_coef Fsqd
_refine_ls_weighting_details 'calc w=1/[\s^2^(Fo^2^)+(0.0298P)^2^+10.1538P] where P=(Fo^2^+2Fc^2^)/3'
_refine_ls_weighting_scheme calc
_refine_ls_wR_factor_gt 0.0890
_refine_ls_wR_factor_ref 0.1036
_reflns_number_gt 2927
_reflns_number_total 4340
_reflns_threshold_expression >2sigma(I)
_cod_data_source_file ao8b01860_si_001.cif
_cod_data_source_block 6
_cod_original_cell_volume 1964.0(6)
_cod_original_sg_symbol_H-M P2(1)/c
_cod_database_code 4515869

loop_
_symmetry_equiv_pos_as_xyz
'x, y, z'
'-x, y+1/2, -z+1/2'
'-x, -y, -z'
'x, -y-1/2, z-1/2'

loop_
_atom_site_label
_atom_site_type_symbol
_atom_site_fract_x
_atom_site_fract_y
_atom_site_fract_z
_atom_site_U_iso_or_equiv
_atom_site_adp_type
_atom_site_occupancy
_atom_site_symmetry_multiplicity
_atom_site_calc_flag
_atom_site_refinement_flags
Pt Pt 0.191475(18) 0.87701(3) 0.05773(4) 0.02107(11) Uani 1 1 d .
Br Br 0.12666(6) 1.03980(8) 0.03643(12) 0.0344(2) Uani 1 1 d .
C4 C 0.0769(5) 0.6129(8) -0.1265(10) 0.026(2) Uani 1 1 d .
H4A H 0.0883 0.5414 -0.1292 0.031 Uiso 1 1 calc R
N3 N 0.3034(4) 0.7261(6) 0.1484(9) 0.0255(18) Uani 1 1 d .
N2 N 0.2359(4) 0.7376(6) 0.0843(9) 0.0223(17) Uani 1 1 d .
C7 C 0.2135(5) 0.5549(7) 0.1098(9) 0.0208(19) Uani 1 1 d .
N1 N 0.1066(4) 0.7828(6) -0.0396(9) 0.0237(17) Uani 1 1 d .
C6 C 0.1911(5) 0.6551(7) 0.0509(11) 0.025(2) Uani 1 1 d .
C9 C 0.3279(5) 0.6341(7) 0.1861(10) 0.024(2) Uani 1 1 d .
C3 C 0.0142(5) 0.6507(8) -0.2075(11) 0.030(2) Uani 1 1 d .
H3B H -0.0162 0.6053 -0.2702 0.037 Uiso 1 1 calc R
C15 C 0.1582(5) 0.4675(7) 0.1111(11) 0.027(2) Uani 1 1 d .
H15A H 0.1080 0.4977 0.1012 0.033 Uiso 1 1 calc R
H15B H 0.1628 0.4335 0.2168 0.033 Uiso 1 1 calc R
C19 C 0.3458(6) 0.3676(8) 0.1450(11) 0.036(2) Uani 1 1 d .
H19A H 0.3946 0.3955 0.1171 0.043 Uiso 1 1 calc R
H19B H 0.3549 0.3026 0.2046 0.043 Uiso 1 1 calc R
C5 C 0.1227(5) 0.6805(8) -0.0417(11) 0.026(2) Uani 1 1 d .
C1 C 0.0438(5) 0.8180(8) -0.1157(10) 0.026(2) Uani 1 1 d .
H1A H 0.0326 0.8895 -0.1120 0.031 Uiso 1 1 calc R
C20 C 0.3096(5) 0.4450(7) 0.2574(11) 0.029(2) Uani 1 1 d .
H20A H 0.2672 0.4106 0.3065 0.034 Uiso 1 1 calc R
H20B H 0.3460 0.4627 0.3444 0.034 Uiso 1 1 calc R
C2 C -0.0041(5) 0.7522(8) -0.1983(12) 0.033(2) Uani 1 1 d .
H2A H -0.0488 0.7773 -0.2473 0.040 Uiso 1 1 calc R
C8 C 0.2823(5) 0.5443(7) 0.1792(10) 0.0211(19) Uani 1 1 d .
C21 C 0.2819(4) 0.9541(7) 0.1525(11) 0.024(2) Uani 1 1 d .
H21A H 0.3219 0.9048 0.1765 0.036 Uiso 1 1 calc R
H21B H 0.2686 0.9891 0.2508 0.036 Uiso 1 1 calc R
H21C H 0.2985 1.0051 0.0754 0.036 Uiso 1 1 calc R
C10 C 0.4058(5) 0.6322(8) 0.2480(11) 0.026(2) Uani 1 1 d .
N4 N 0.4510(4) 0.5662(7) 0.1750(11) 0.039(2) Uani 1 1 d .
C16 C 0.1642(6) 0.3826(8) -0.0197(12) 0.039(2) Uani 1 1 d .
H16A H 0.1160 0.3465 -0.0309 0.046 Uiso 1 1 calc R
H16B H 0.1730 0.4168 -0.1227 0.046 Uiso 1 1 calc R
C17 C 0.2247(6) 0.3019(8) 0.0107(13) 0.044(3) Uani 1 1 d .
H17A H 0.2207 0.2749 0.1205 0.053 Uiso 1 1 calc R
H17B H 0.2159 0.2437 -0.0640 0.053 Uiso 1 1 calc R
C14 C 0.5214(6) 0.5638(9) 0.2312(15) 0.047(3) Uani 1 1 d .
H14A H 0.5541 0.5182 0.1801 0.056 Uiso 1 1 calc R
C11 C 0.4301(5) 0.6932(9) 0.3736(12) 0.038(3) Uani 1 1 d .
H11A H 0.3968 0.7384 0.4236 0.046 Uiso 1 1 calc R
C18 C 0.3028(6) 0.3419(8) -0.0084(13) 0.044(3) Uani 1 1 d .
H18A H 0.3309 0.2894 -0.0667 0.053 Uiso 1 1 calc R
H18B H 0.3001 0.4048 -0.0755 0.053 Uiso 1 1 calc R
C13 C 0.5502(5) 0.6210(10) 0.3550(15) 0.046(3) Uani 1 1 d .
H13A H 0.6006 0.6141 0.3900 0.055 Uiso 1 1 calc R
C12 C 0.5039(6) 0.6886(10) 0.4271(15) 0.051(3) Uani 1 1 d .
H12A H 0.5218 0.7315 0.5120 0.061 Uiso 1 1 calc R

loop_
_atom_site_aniso_label
_atom_site_aniso_U_11
_atom_site_aniso_U_22
_atom_site_aniso_U_33
_atom_site_aniso_U_23
_atom_site_aniso_U_13
_atom_site_aniso_U_12
Pt 0.01975(17) 0.02197(18) 0.02171(17) -0.00156(19) 0.00363(12) -0.00020(18)
Br 0.0399(6) 0.0321(6) 0.0313(6) 0.0010(5) 0.0035(4) 0.0047(5)
C4 0.031(5) 0.026(5) 0.021(5) -0.004(4) 0.003(4) -0.002(4)
N3 0.020(4) 0.026(5) 0.031(4) 0.002(4) 0.004(3) -0.003(3)
N2 0.018(4) 0.028(4) 0.021(4) -0.007(3) 0.003(3) 0.003(3)
C7 0.031(5) 0.025(5) 0.006(4) -0.005(4) 0.001(3) -0.002(4)
N1 0.018(4) 0.026(4) 0.027(4) -0.005(4) 0.008(3) 0.002(3)
C6 0.023(4) 0.031(5) 0.021(4) -0.007(4) 0.007(4) -0.001(4)
C9 0.021(4) 0.026(5) 0.025(5) 0.004(4) 0.007(4) -0.003(4)
C3 0.025(5) 0.045(7) 0.021(5) -0.008(4) 0.001(4) -0.010(4)
C15 0.037(5) 0.025(5) 0.020(5) -0.003(4) 0.002(4) -0.014(4)
C19 0.054(6) 0.023(5) 0.030(5) 0.006(5) 0.010(5) 0.011(5)
C5 0.017(4) 0.036(6) 0.026(5) -0.011(4) 0.013(4) -0.003(4)
C1 0.022(5) 0.033(6) 0.022(5) 0.000(4) 0.007(4) 0.008(4)
C20 0.039(6) 0.022(5) 0.024(5) 0.007(4) 0.000(4) -0.005(4)
C2 0.019(5) 0.045(7) 0.035(6) 0.004(5) -0.002(4) -0.001(4)
C8 0.028(5) 0.016(5) 0.019(5) 0.000(4) 0.006(4) 0.005(4)
C21 0.019(4) 0.023(5) 0.030(5) -0.008(4) 0.000(4) 0.003(4)
C10 0.026(5) 0.024(5) 0.028(5) 0.005(5) 0.003(4) -0.002(4)
N4 0.021(4) 0.038(5) 0.059(6) -0.003(5) 0.005(4) 0.010(4)
C16 0.057(7) 0.032(6) 0.026(5) 0.000(5) -0.007(5) -0.002(6)
C17 0.073(8) 0.024(6) 0.036(6) -0.018(5) -0.003(6) 0.003(6)
C14 0.027(6) 0.043(7) 0.071(9) 0.006(6) 0.003(6) 0.017(5)
C11 0.033(6) 0.042(7) 0.040(6) -0.014(5) 0.008(5) 0.004(5)
C18 0.060(8) 0.026(6) 0.047(7) -0.004(5) 0.017(6) 0.006(5)
C13 0.019(5) 0.050(7) 0.068(8) 0.005(7) -0.004(5) -0.003(6)
C12 0.027(6) 0.067(9) 0.057(8) -0.005(7) -0.002(5) -0.013(6)

loop_
_atom_type_symbol
_atom_type_description
_atom_type_scat_dispersion_real
_atom_type_scat_dispersion_imag
_atom_type_scat_source
C C 0.0033 0.0016 'International Tables Vol C Tables 4.2.6.8 and 6.1.1.4'
H H 0.0000 0.0000 'International Tables Vol C Tables 4.2.6.8 and 6.1.1.4'
N N 0.0061 0.0033 'International Tables Vol C Tables 4.2.6.8 and 6.1.1.4'
Br Br -0.2901 2.4595 'International Tables Vol C Tables 4.2.6.8 and 6.1.1.4'
Pt Pt -1.7033 8.3905 'International Tables Vol C Tables 4.2.6.8 and 6.1.1.4'

loop_
_geom_angle_atom_site_label_1
_geom_angle_atom_site_label_2
_geom_angle_atom_site_label_3
_geom_angle
N2 Pt C21 95.0(3)
N2 Pt N1 78.5(3)
C21 Pt N1 173.3(3)
N2 Pt Br 174.4(2)
C21 Pt Br 88.9(3)
N1 Pt Br 97.7(2)
C5 C4 C3 119.2(9)
C5 C4 H4A 120.4
C3 C4 H4A 120.4
C9 N3 N2 120.0(8)
N3 N2 C6 121.8(8)
N3 N2 Pt 120.7(6)
C6 N2 Pt 117.1(6)
C8 C7 C6 118.5(8)
C8 C7 C15 121.0(9)
C6 C7 C15 120.1(8)
C5 N1 C1 119.8(8)
C5 N1 Pt 114.8(6)
C1 N1 Pt 124.8(7)
N2 C6 C7 118.6(8)
N2 C6 C5 114.4(8)
C7 C6 C5 126.9(8)
N3 C9 C8 123.0(8)
N3 C9 C10 114.1(8)
C8 C9 C10 122.8(8)
C2 C3 C4 120.7(9)
C2 C3 H3B 119.7
C4 C3 H3B 119.7
C7 C15 C16 117.3(8)
C7 C15 H15A 108.0
C16 C15 H15A 108.0
C7 C15 H15B 108.0
C16 C15 H15B 108.0
H15A C15 H15B 107.2
C18 C19 C20 116.6(8)
C18 C19 H19A 108.2
C20 C19 H19A 108.2
C18 C19 H19B 108.2
C20 C19 H19B 108.2
H19A C19 H19B 107.3
N1 C5 C4 120.1(9)
N1 C5 C6 112.8(8)
C4 C5 C6 127.1(9)
N1 C1 C2 121.6(9)
N1 C1 H1A 119.2
C2 C1 H1A 119.2
C8 C20 C19 115.3(8)
C8 C20 H20A 108.4
C19 C20 H20A 108.4
C8 C20 H20B 108.4
C19 C20 H20B 108.5
H20A C20 H20B 107.5
C3 C2 C1 118.4(9)
C3 C2 H2A 120.8
C1 C2 H2A 120.8
C7 C8 C9 117.0(8)
C7 C8 C20 123.2(8)
C9 C8 C20 119.8(8)
Pt C21 H21A 109.5
Pt C21 H21B 109.5
H21A C21 H21B 109.5
Pt C21 H21C 109.5
H21A C21 H21C 109.5
H21B C21 H21C 109.5
N4 C10 C11 122.1(9)
N4 C10 C9 115.9(9)
C11 C10 C9 122.0(9)
C14 N4 C10 116.1(10)
C17 C16 C15 115.8(8)
C17 C16 H16A 108.3
C15 C16 H16A 108.3
C17 C16 H16B 108.3
C15 C16 H16B 108.3
H16A C16 H16B 107.4
C18 C17 C16 114.3(9)
C18 C17 H17A 108.7
C16 C17 H17A 108.7
C18 C17 H17B 108.7
C16 C17 H17B 108.7
H17A C17 H17B 107.6
N4 C14 C13 125.8(11)
N4 C14 H14A 117.1
C13 C14 H14A 117.1
C10 C11 C12 119.7(10)
C10 C11 H11A 120.1
C12 C11 H11A 120.1
C19 C18 C17 115.7(9)
C19 C18 H18A 108.4
C17 C18 H18A 108.4
C19 C18 H18B 108.4
C17 C18 H18B 108.4
H18A C18 H18B 107.4
C14 C13 C12 117.5(10)
C14 C13 H13A 121.2
C12 C13 H13A 121.2
C13 C12 C11 118.7(11)
C13 C12 H12A 120.6
C11 C12 H12A 120.6

loop_
_geom_bond_atom_site_label_1
_geom_bond_atom_site_label_2
_geom_bond_distance
Pt N2 1.987(7)
Pt C21 2.050(8)
Pt N1 2.101(7)
Pt Br 2.4172(11)
C4 C5 1.382(12)
C4 C3 1.388(13)
C4 H4A 0.9500
N3 C9 1.308(12)
N3 N2 1.321(10)
N2 C6 1.364(11)
C7 C8 1.359(12)
C7 C6 1.442(13)
C7 C15 1.511(12)
N1 C5 1.357(12)
N1 C1 1.359(11)
C6 C5 1.472(13)
C9 C8 1.426(12)
C9 C10 1.482(12)
C3 C2 1.359(14)
C3 H3B 0.9500
C15 C16 1.561(13)
C15 H15A 0.9900
C15 H15B 0.9900
C19 C18 1.513(14)
C19 C20 1.540(13)
C19 H19A 0.9900
C19 H19B 0.9900
C1 C2 1.383(13)
C1 H1A 0.9500
C20 C8 1.519(12)
C20 H20A 0.9900
C20 H20B 0.9900
C2 H2A 0.9500
C21 H21A 0.9800
C21 H21B 0.9800
C21 H21C 0.9800
C10 N4 1.347(12)
C10 C11 1.375(13)
N4 C14 1.341(13)
C16 C17 1.527(14)
C16 H16A 0.9900
C16 H16B 0.9900
C17 C18 1.520(15)
C17 H17A 0.9900
C17 H17B 0.9900
C14 C13 1.362(16)
C14 H14A 0.9500
C11 C12 1.392(14)
C11 H11A 0.9500
C18 H18A 0.9900
C18 H18B 0.9900
C13 C12 1.369(16)
C13 H13A 0.9500
C12 H12A 0.9500

loop_
_geom_torsion_atom_site_label_1
_geom_torsion_atom_site_label_2
_geom_torsion_atom_site_label_3
_geom_torsion_atom_site_label_4
_geom_torsion
C9 N3 N2 C6 -2.2(13)
C9 N3 N2 Pt 170.2(6)
C21 Pt N2 N3 0.5(7)
N1 Pt N2 N3 179.1(7)
Br Pt N2 N3 -133.0(19)
C21 Pt N2 C6 173.2(7)
N1 Pt N2 C6 -8.1(6)
Br Pt N2 C6 40(3)
N2 Pt N1 C5 -1.7(6)
C21 Pt N1 C5 10(3)
Br Pt N1 C5 -177.6(6)
N2 Pt N1 C1 -173.1(7)
C21 Pt N1 C1 -162(3)
Br Pt N1 C1 11.1(7)
N3 N2 C6 C7 9.8(13)
Pt N2 C6 C7 -162.8(6)
N3 N2 C6 C5 -171.2(7)
Pt N2 C6 C5 16.1(10)
C8 C7 C6 N2 -7.8(12)
C15 C7 C6 N2 165.0(8)
C8 C7 C6 C5 173.3(8)
C15 C7 C6 C5 -13.8(13)
N2 N3 C9 C8 -7.6(13)
N2 N3 C9 C10 176.7(7)
C5 C4 C3 C2 -3.0(14)
C8 C7 C15 C16 -82.9(11)
C6 C7 C15 C16 104.4(10)
C1 N1 C5 C4 2.8(13)
Pt N1 C5 C4 -169.0(6)
C1 N1 C5 C6 -177.9(7)
Pt N1 C5 C6 10.3(9)
C3 C4 C5 N1 -0.8(13)
C3 C4 C5 C6 -179.9(8)
N2 C6 C5 N1 -17.0(11)
C7 C6 C5 N1 161.8(8)
N2 C6 C5 C4 162.2(9)
C7 C6 C5 C4 -18.9(15)
C5 N1 C1 C2 -1.1(13)
Pt N1 C1 C2 169.8(7)
C18 C19 C20 C8 -50.1(12)
C4 C3 C2 C1 4.5(15)
N1 C1 C2 C3 -2.5(14)
C6 C7 C8 C9 -1.0(12)
C15 C7 C8 C9 -173.9(8)
C6 C7 C8 C20 174.9(8)
C15 C7 C8 C20 2.1(13)
N3 C9 C8 C7 9.0(13)
C10 C9 C8 C7 -175.6(8)
N3 C9 C8 C20 -167.0(8)
C10 C9 C8 C20 8.3(13)
C19 C20 C8 C7 88.0(11)
C19 C20 C8 C9 -96.2(10)
N3 C9 C10 N4 -127.3(9)
C8 C9 C10 N4 57.0(12)
N3 C9 C10 C11 53.5(13)
C8 C9 C10 C11 -122.3(11)
C11 C10 N4 C14 -0.4(15)
C9 C10 N4 C14 -179.6(9)
C7 C15 C16 C17 78.9(12)
C15 C16 C17 C18 -71.9(12)
C10 N4 C14 C13 0.7(18)
N4 C10 C11 C12 0.8(17)
C9 C10 C11 C12 -179.9(10)
C20 C19 C18 C17 -55.6(13)
C16 C17 C18 C19 100.8(11)
N4 C14 C13 C12 -1(2)
C14 C13 C12 C11 1.8(18)
C10 C11 C12 C13 -1.5(18)
